data_7209588
loop_
_publ_author_name
'Gao, JinYing'
'Wang, Ning'
'Xiong, XiaHua'
'Chen, ChuJun'
'Xie, WeiPing'
'Ran, XingRui'
'Long, Yi'
'Yue, ShanTang'
'Liu, YingLiang'

_publ_section_title
;
 Syntheses, structures, and photoluminescent properties of a series of
 zinc(ii)--3-amino-1,2,4-triazolate coordination polymers constructed by
 varying carboxylate anions
;
_journal_issue 17
_journal_name_full CrystEngComm
_journal_page_first 3261
_journal_paper_doi 10.1039/c3ce00049d
_journal_volume 15
_journal_year 2013
_chemical_formula_moiety 'C22 H18 N8 O15 Zn4 '
_chemical_formula_sum 'C22 H18 N8 O15 Zn4'
_chemical_formula_weight 896.00
_chemical_name_systematic
;
?
;
_space_group_IT_number 15
_symmetry_cell_setting monoclinic
_symmetry_space_group_name_Hall '-C 2yc'
_symmetry_space_group_name_H-M 'C 1 2/c 1'
_atom_sites_solution_hydrogens geom
_atom_sites_solution_primary direct
_atom_sites_solution_secondary difmap
_audit_creation_method SHELXL-97
_cell_angle_alpha 90.00
_cell_angle_beta 92.614(2)
_cell_angle_gamma 90.00
_cell_formula_units_Z 8
_cell_length_a 22.579(3)
_cell_length_b 18.542(3)
_cell_length_c 13.6018(19)
_cell_measurement_temperature 296(2)
_cell_volume 5688.6(14)
_computing_cell_refinement 'Bruker SMART'
_computing_data_collection 'Bruker SMART'
_computing_data_reduction 'Bruker SAINT'
_computing_molecular_graphics 'Bruker SHELXTL'
_computing_publication_material 'Bruker SHELXTL'
_computing_structure_refinement 'SHELXL-97 (Sheldrick, 2008)'
_computing_structure_solution 'SHELXS-97 (Sheldrick, 2008)'
_diffrn_ambient_temperature 296(2)
_diffrn_measured_fraction_theta_full 0.998
_diffrn_measured_fraction_theta_max 0.998
_diffrn_radiation_monochromator graphite
_diffrn_radiation_source 'fine-focus sealed tube'
_diffrn_radiation_type MoK\a
_diffrn_radiation_wavelength 0.71073
_diffrn_reflns_av_R_equivalents 0.0485
_diffrn_reflns_av_sigmaI/netI 0.0629
_diffrn_reflns_limit_h_max 26
_diffrn_reflns_limit_h_min -24
_diffrn_reflns_limit_k_max 18
_diffrn_reflns_limit_k_min -22
_diffrn_reflns_limit_l_max 15
_diffrn_reflns_limit_l_min -16
_diffrn_reflns_number 14224
_diffrn_reflns_theta_full 25.00
_diffrn_reflns_theta_max 25.00
_diffrn_reflns_theta_min 1.42
_exptl_absorpt_coefficient_mu 3.424
_exptl_absorpt_correction_T_max 0.559
_exptl_absorpt_correction_T_min 0.502
_exptl_absorpt_correction_type multi-scan
_exptl_absorpt_process_details SADABS,Bruker(2002)
_exptl_crystal_colour white
_exptl_crystal_density_diffrn 2.092
_exptl_crystal_density_method 'not measured'
_exptl_crystal_description block
_exptl_crystal_F_000 3568
_exptl_crystal_size_max 0.22
_exptl_crystal_size_mid 0.17
_exptl_crystal_size_min 0.17
_refine_diff_density_max 0.797
_refine_diff_density_min -0.474
_refine_diff_density_rms 0.102
_refine_ls_extinction_method none
_refine_ls_goodness_of_fit_ref 1.039
_refine_ls_hydrogen_treatment constr
_refine_ls_matrix_type full
_refine_ls_number_parameters 433
_refine_ls_number_reflns 5004
_refine_ls_number_restraints 0
_refine_ls_restrained_S_all 1.039
_refine_ls_R_factor_all 0.0660
_refine_ls_R_factor_gt 0.0396
_refine_ls_shift/su_max 0.008
_refine_ls_shift/su_mean 0.002
_refine_ls_structure_factor_coef Fsqd
_refine_ls_weighting_details 'calc w=1/[\s^2^(Fo^2^)+(0.0404P)^2^+0.0000P] where P=(Fo^2^+2Fc^2^)/3'
_refine_ls_weighting_scheme calc
_refine_ls_wR_factor_gt 0.0885
_refine_ls_wR_factor_ref 0.1000
_reflns_number_gt 3478
_reflns_number_total 5013
_reflns_threshold_expression >2sigma(I)
_cod_data_source_file c3ce00049d.txt
_cod_data_source_block 20_4
_cod_original_sg_symbol_Hall '-C 2yc '
_cod_original_sg_symbol_H-M 'C 2/c '
_cod_original_formula_sum 'C22 H18 N8 O15 Zn4 '
_cod_database_code 7209588

loop_
_symmetry_equiv_pos_as_xyz
'x, y, z'
'-x, y, -z+1/2'
'x+1/2, y+1/2, z'
'-x+1/2, y+1/2, -z+1/2'
'-x, -y, -z'
'x, -y, z-1/2'
'-x+1/2, -y+1/2, -z'
'x+1/2, -y+1/2, z-1/2'

loop_
_atom_site_label
_atom_site_type_symbol
_atom_site_fract_x
_atom_site_fract_y
_atom_site_fract_z
_atom_site_U_iso_or_equiv
_atom_site_adp_type
_atom_site_occupancy
_atom_site_symmetry_multiplicity
_atom_site_calc_flag
_atom_site_refinement_flags
Zn3 Zn 0.22577(2) 0.10637(3) 0.43341(4) 0.02571(16) Uani 1 1 d .
Zn2 Zn 0.06608(2) 0.10167(3) 0.40870(5) 0.03183(18) Uani 1 1 d .
Zn1 Zn 0.13506(2) 0.40624(3) 0.33395(5) 0.02761(17) Uani 1 1 d .
Zn4 Zn 0.15303(2) -0.19857(3) 0.33865(5) 0.03275(18) Uani 1 1 d .
N3 N 0.11514(16) 0.1900(2) 0.3903(3) 0.0294(10) Uani 1 1 d .
N1 N 0.14217(16) 0.30475(18) 0.3779(3) 0.0238(9) Uani 1 1 d .
N2 N 0.17671(15) 0.19404(19) 0.4036(3) 0.0261(10) Uani 1 1 d .
N4 N 0.04005(17) 0.2760(2) 0.3552(3) 0.0446(13) Uani 1 1 d .
H3 H 0.0129 0.2435 0.3524 0.053 Uiso 1 1 calc R
H2 H 0.0308 0.3205 0.3457 0.053 Uiso 1 1 calc R
C2 C 0.0967(2) 0.2574(2) 0.3745(4) 0.0252(11) Uani 1 1 d .
C5 C 0.3388(2) 0.1291(3) 0.3995(4) 0.0254(11) Uani 1 1 d .
C6 C 0.4041(2) 0.1219(2) 0.3913(4) 0.0229(11) Uani 1 1 d .
C11 C 0.4914(2) 0.0470(2) 0.3788(3) 0.0227(11) Uani 1 1 d .
C13 C 0.4303(2) 0.0537(2) 0.3881(3) 0.0254(11) Uani 1 1 d .
H9 H 0.4070 0.0126 0.3923 0.031 Uiso 1 1 calc R
C10 C 0.5261(2) 0.1089(2) 0.3753(3) 0.0259(11) Uani 1 1 d .
H8 H 0.5669 0.1046 0.3700 0.031 Uiso 1 1 calc R
C7 C 0.4397(2) 0.1827(2) 0.3882(4) 0.0282(12) Uani 1 1 d .
H7 H 0.4226 0.2282 0.3920 0.034 Uiso 1 1 calc R
O2 O 0.31356(14) 0.18933(18) 0.3930(3) 0.0395(9) Uani 1 1 d .
O1 O 0.30839(14) 0.07365(18) 0.4167(3) 0.0422(10) Uani 1 1 d .
N7 N 0.15103(17) -0.09422(19) 0.3681(3) 0.0287(10) Uani 1 1 d .
N6 N 0.11673(17) 0.0166(2) 0.3823(3) 0.0317(11) Uani 1 1 d .
N5 N 0.17828(16) 0.02036(19) 0.3891(3) 0.0265(10) Uani 1 1 d .
C4 C 0.1966(2) -0.0474(2) 0.3810(4) 0.0270(12) Uani 1 1 d .
C3 C 0.1030(2) -0.0516(3) 0.3697(4) 0.0375(14) Uani 1 1 d .
H4 H 0.0642 -0.0686 0.3628 0.045 Uiso 1 1 calc R
O7 O 0.22632(14) 0.08975(16) 0.5843(3) 0.0309(8) Uani 1 1 d .
C14 C 0.2474(2) 0.0323(2) 0.6234(4) 0.0253(11) Uani 1 1 d .
C15 C 0.2091(2) -0.0330(2) 0.6293(4) 0.0258(11) Uani 1 1 d .
C22 C 0.1482(2) -0.0271(2) 0.6279(4) 0.0276(12) Uani 1 1 d .
H12 H 0.1307 0.0183 0.6236 0.033 Uiso 1 1 calc R
C16 C 0.2350(2) -0.1020(2) 0.6327(4) 0.0306(12) Uani 1 1 d .
H10 H 0.2760 -0.1065 0.6337 0.037 Uiso 1 1 calc R
C17 C 0.1998(2) -0.1637(2) 0.6346(4) 0.0295(12) Uani 1 1 d .
C12 C 0.5208(2) -0.0259(3) 0.3728(3) 0.0268(12) Uani 1 1 d .
O6 O 0.49112(14) -0.08186(16) 0.3700(3) 0.0347(9) Uani 1 1 d .
O8 O 0.29890(14) 0.02672(17) 0.6607(3) 0.0369(9) Uani 1 1 d .
C9 C 0.5390(2) 0.2430(3) 0.3740(4) 0.0326(13) Uani 1 1 d .
C8 C 0.5006(2) 0.1768(2) 0.3797(4) 0.0251(11) Uani 1 1 d .
O5 O 0.57726(14) -0.02402(17) 0.3704(3) 0.0355(9) Uani 1 1 d .
O3 O 0.51867(17) 0.30405(19) 0.3830(4) 0.0695(15) Uani 1 1 d .
N8 N 0.25346(19) -0.0669(2) 0.3797(4) 0.0568(15) Uani 1 1 d .
H6 H 0.2809 -0.0347 0.3842 0.068 Uiso 1 1 calc R
H5 H 0.2627 -0.1117 0.3743 0.068 Uiso 1 1 calc R
C1 C 0.1902(2) 0.2622(2) 0.3956(4) 0.0269(12) Uani 1 1 d .
H1 H 0.2288 0.2797 0.4014 0.032 Uiso 1 1 calc R
C19 C 0.1385(2) -0.1565(3) 0.6358(4) 0.0314(12) Uani 1 1 d .
H11 H 0.1149 -0.1975 0.6387 0.038 Uiso 1 1 calc R
C18 C 0.2283(2) -0.2374(3) 0.6354(4) 0.0348(13) Uani 1 1 d .
O10 O 0.19812(16) -0.29095(18) 0.6507(3) 0.0521(11) Uani 1 1 d .
O4 O 0.59273(15) 0.23122(18) 0.3577(3) 0.0506(11) Uani 1 1 d .
O9 O 0.28328(15) -0.23770(18) 0.6216(3) 0.0477(11) Uani 1 1 d .
C21 C 0.0461(2) -0.0800(3) 0.6294(4) 0.0306(12) Uani 1 1 d .
C20 C 0.1120(2) -0.0886(2) 0.6327(4) 0.0279(12) Uani 1 1 d .
O11 O 0.01466(15) -0.13654(18) 0.6360(3) 0.0462(11) Uani 1 1 d .
O12 O 0.02230(7) -0.02003(9) 0.61629(13) 0.0469(11) Uani 1 1 d .
O2W O 0.05892(7) 0.10555(9) 0.55499(13) 0.0424(10) Uani 1 1 d R
H2B H 0.0444 0.0659 0.5738 0.051 Uiso 1 1 d R
H2A H 0.0344 0.1377 0.5707 0.051 Uiso 1 1 d R
O1W O 0.11847(7) 0.39077(9) 0.18963(13) 0.0409(10) Uani 1 1 d R
H1B H 0.0833 0.4037 0.1731 0.049 Uiso 1 1 d R
H1A H 0.1269 0.3546 0.1533 0.049 Uiso 1 1 d R
O3W O 0.15944(7) -0.19012(9) 0.19227(13) 0.0487(10) Uani 1 1 d R
H3A H 0.1844 -0.1619 0.1675 0.058 Uiso 1 1 d R
H3B H 0.1698 -0.2325 0.1759 0.058 Uiso 1 1 d R

loop_
_atom_site_aniso_label
_atom_site_aniso_U_11
_atom_site_aniso_U_22
_atom_site_aniso_U_33
_atom_site_aniso_U_23
_atom_site_aniso_U_13
_atom_site_aniso_U_12
Zn3 0.0150(3) 0.0139(3) 0.0483(4) 0.0007(3) 0.0031(3) 0.0011(2)
Zn2 0.0155(3) 0.0157(3) 0.0645(5) 0.0019(3) 0.0049(3) 0.0003(2)
Zn1 0.0156(3) 0.0144(3) 0.0528(4) 0.0031(3) 0.0021(3) 0.0006(2)
Zn4 0.0192(3) 0.0147(3) 0.0647(5) -0.0015(3) 0.0058(3) -0.0011(2)
N3 0.014(2) 0.017(2) 0.057(3) 0.0014(19) 0.0013(19) 0.0042(17)
N1 0.014(2) 0.012(2) 0.046(3) 0.0041(18) 0.0025(18) -0.0007(16)
N2 0.008(2) 0.018(2) 0.053(3) 0.0001(19) 0.0028(18) 0.0004(17)
N4 0.014(2) 0.016(2) 0.102(4) 0.006(2) -0.007(2) -0.0027(18)
C2 0.020(3) 0.016(3) 0.039(3) 0.000(2) -0.001(2) 0.001(2)
C5 0.021(3) 0.021(3) 0.035(3) -0.001(2) 0.006(2) -0.005(2)
C6 0.016(3) 0.017(3) 0.036(3) 0.001(2) 0.000(2) 0.000(2)
C11 0.017(3) 0.018(3) 0.032(3) 0.000(2) 0.000(2) 0.000(2)
C13 0.022(3) 0.020(3) 0.035(3) 0.004(2) 0.004(2) -0.005(2)
C10 0.012(2) 0.028(3) 0.038(3) -0.003(2) 0.002(2) 0.001(2)
C7 0.024(3) 0.019(3) 0.042(3) -0.003(2) 0.006(2) 0.004(2)
O2 0.0217(19) 0.029(2) 0.068(3) 0.0055(18) 0.0066(18) 0.0086(17)
O1 0.0130(18) 0.026(2) 0.088(3) 0.0011(19) 0.0094(18) -0.0029(16)
N7 0.019(2) 0.014(2) 0.054(3) -0.0058(19) 0.003(2) -0.0016(18)
N6 0.015(2) 0.019(2) 0.061(3) -0.005(2) 0.000(2) -0.0017(18)
N5 0.017(2) 0.015(2) 0.047(3) -0.0014(18) 0.0041(19) 0.0018(17)
C4 0.018(3) 0.022(3) 0.042(3) 0.000(2) 0.005(2) 0.001(2)
C3 0.016(3) 0.020(3) 0.077(4) -0.003(3) 0.010(3) -0.001(2)
O7 0.026(2) 0.0175(19) 0.049(2) -0.0013(15) 0.0001(17) 0.0006(15)
C14 0.024(3) 0.015(3) 0.038(3) -0.001(2) 0.008(2) -0.001(2)
C15 0.022(3) 0.017(3) 0.038(3) 0.001(2) -0.002(2) 0.001(2)
C22 0.024(3) 0.016(3) 0.043(3) 0.004(2) 0.005(2) 0.001(2)
C16 0.013(3) 0.030(3) 0.050(3) 0.006(2) 0.001(2) 0.002(2)
C17 0.017(3) 0.020(3) 0.051(4) 0.007(2) 0.000(2) 0.001(2)
C12 0.029(3) 0.024(3) 0.027(3) -0.006(2) 0.005(2) 0.005(2)
O6 0.0220(19) 0.0146(18) 0.067(3) -0.0007(17) -0.0021(17) 0.0008(15)
O8 0.0165(19) 0.028(2) 0.066(3) 0.0083(17) -0.0050(18) -0.0054(15)
C9 0.023(3) 0.024(3) 0.052(4) 0.000(2) 0.012(2) -0.003(2)
C8 0.017(3) 0.016(3) 0.043(3) -0.002(2) 0.006(2) 0.002(2)
O5 0.0146(19) 0.0242(19) 0.068(3) 0.0003(17) 0.0065(17) 0.0069(15)
O3 0.037(2) 0.019(2) 0.155(5) -0.009(2) 0.034(3) -0.0032(19)
N8 0.030(3) 0.022(3) 0.120(5) -0.008(3) 0.014(3) 0.000(2)
C1 0.017(3) 0.017(3) 0.047(3) -0.002(2) 0.006(2) -0.006(2)
C19 0.021(3) 0.021(3) 0.052(4) 0.003(2) 0.002(2) -0.001(2)
C18 0.031(3) 0.022(3) 0.052(4) 0.004(2) 0.001(3) 0.005(2)
O10 0.032(2) 0.020(2) 0.107(4) 0.008(2) 0.022(2) -0.0014(17)
O4 0.018(2) 0.026(2) 0.109(4) -0.004(2) 0.011(2) -0.0047(17)
O9 0.022(2) 0.026(2) 0.097(3) 0.010(2) 0.012(2) 0.0062(17)
C21 0.020(3) 0.029(3) 0.042(3) 0.002(2) 0.002(2) -0.002(2)
C20 0.020(3) 0.021(3) 0.043(3) -0.002(2) 0.005(2) -0.003(2)
O11 0.0155(19) 0.027(2) 0.096(3) 0.010(2) -0.0018(19) -0.0068(16)
O12 0.022(2) 0.027(2) 0.092(3) 0.010(2) 0.006(2) 0.0089(17)
O2W 0.034(2) 0.024(2) 0.070(3) 0.0038(18) 0.012(2) 0.0043(16)
O1W 0.033(2) 0.032(2) 0.057(3) -0.0103(17) -0.0006(19) 0.0088(17)
O3W 0.055(3) 0.029(2) 0.063(3) -0.0045(19) 0.021(2) -0.0091(19)

loop_
_atom_type_symbol
_atom_type_description
_atom_type_scat_dispersion_real
_atom_type_scat_dispersion_imag
_atom_type_scat_source
C C 0.0033 0.0016 'International Tables Vol C Tables 4.2.6.8 and 6.1.1.4'
H H 0.0000 0.0000 'International Tables Vol C Tables 4.2.6.8 and 6.1.1.4'
N N 0.0061 0.0033 'International Tables Vol C Tables 4.2.6.8 and 6.1.1.4'
O O 0.0106 0.0060 'International Tables Vol C Tables 4.2.6.8 and 6.1.1.4'
Zn Zn 0.2839 1.4301 'International Tables Vol C Tables 4.2.6.8 and 6.1.1.4'

loop_
_geom_angle_atom_site_label_1
_geom_angle_atom_site_label_2
_geom_angle_atom_site_label_3
_geom_angle
_geom_angle_site_symmetry_1
_geom_angle_site_symmetry_3
O1 Zn3 N2 137.81(15) . .
O1 Zn3 N5 102.46(14) . .
N2 Zn3 N5 107.64(15) . .
O1 Zn3 O7 95.99(14) . .
N2 Zn3 O7 107.43(15) . .
N5 Zn3 O7 99.14(14) . .
N6 Zn2 N3 107.47(16) . .
N6 Zn2 O11 136.37(16) . 5_556
N3 Zn2 O11 101.52(14) . 5_556
N6 Zn2 O2W 106.26(13) . .
N3 Zn2 O2W 99.50(13) . .
O11 Zn2 O2W 100.14(13) 5_556 .
N6 Zn2 C21 113.90(16) . 5_556
N3 Zn2 C21 130.08(15) . 5_556
O11 Zn2 C21 28.60(14) 5_556 5_556
O2W Zn2 C21 94.67(13) . 5_556
O5 Zn1 O8 95.11(14) 3_455 7_556
O5 Zn1 N1 127.57(15) 3_455 .
O8 Zn1 N1 123.13(14) 7_556 .
O5 Zn1 O1W 104.53(12) 3_455 .
O8 Zn1 O1W 103.74(12) 7_556 .
N1 Zn1 O1W 99.72(12) . .
O4 Zn4 O9 94.12(15) 3_445 7_546
O4 Zn4 N7 128.09(16) 3_445 .
O9 Zn4 N7 124.69(16) 7_546 .
O4 Zn4 O3W 105.74(14) 3_445 .
O9 Zn4 O3W 103.90(14) 7_546 .
N7 Zn4 O3W 97.33(13) . .
C2 N3 N2 105.8(4) . .
C2 N3 Zn2 128.2(3) . .
N2 N3 Zn2 125.6(3) . .
C2 N1 C1 103.2(4) . .
C2 N1 Zn1 123.9(3) . .
C1 N1 Zn1 131.4(3) . .
C1 N2 N3 106.0(4) . .
C1 N2 Zn3 132.5(3) . .
N3 N2 Zn3 121.5(3) . .
C2 N4 H3 120.0 . .
C2 N4 H2 120.0 . .
H3 N4 H2 120.0 . .
N3 C2 N4 124.2(4) . .
N3 C2 N1 112.0(4) . .
N4 C2 N1 123.8(4) . .
O2 C5 O1 119.3(4) . .
O2 C5 C6 121.5(4) . .
O1 C5 C6 119.2(4) . .
C7 C6 C13 119.1(4) . .
C7 C6 C5 120.4(4) . .
C13 C6 C5 120.4(4) . .
C10 C11 C13 119.3(4) . .
C10 C11 C12 119.0(4) . .
C13 C11 C12 121.6(4) . .
C11 C13 C6 120.4(4) . .
C11 C13 H9 119.8 . .
C6 C13 H9 119.8 . .
C8 C10 C11 120.8(4) . .
C8 C10 H8 119.6 . .
C11 C10 H8 119.6 . .
C6 C7 C8 121.1(4) . .
C6 C7 H7 119.4 . .
C8 C7 H7 119.4 . .
C5 O1 Zn3 107.0(3) . .
C3 N7 C4 103.3(4) . .
C3 N7 Zn4 127.2(3) . .
C4 N7 Zn4 129.1(3) . .
C3 N6 N5 106.7(4) . .
C3 N6 Zn2 130.8(3) . .
N5 N6 Zn2 121.9(3) . .
C4 N5 N6 105.1(4) . .
C4 N5 Zn3 127.9(3) . .
N6 N5 Zn3 125.5(3) . .
N5 C4 N8 124.1(4) . .
N5 C4 N7 112.4(4) . .
N8 C4 N7 123.4(4) . .
N6 C3 N7 112.5(4) . .
N6 C3 H4 123.8 . .
N7 C3 H4 123.8 . .
C14 O7 Zn3 121.5(3) . .
O8 C14 O7 124.0(4) . .
O8 C14 C15 116.2(4) . .
O7 C14 C15 119.8(4) . .
C22 C15 C16 119.1(4) . .
C22 C15 C14 120.9(4) . .
C16 C15 C14 120.0(4) . .
C15 C22 C20 121.0(4) . .
C15 C22 H12 119.5 . .
C20 C22 H12 119.5 . .
C17 C16 C15 120.7(4) . .
C17 C16 H10 119.6 . .
C15 C16 H10 119.6 . .
C19 C17 C16 119.3(4) . .
C19 C17 C18 120.7(4) . .
C16 C17 C18 120.0(4) . .
O6 C12 O5 124.3(4) . .
O6 C12 C11 120.9(4) . .
O5 C12 C11 114.8(4) . .
C14 O8 Zn1 131.4(3) . 7_556
O3 C9 O4 122.9(5) . .
O3 C9 C8 121.7(5) . .
O4 C9 C8 115.4(4) . .
C10 C8 C7 119.3(4) . .
C10 C8 C9 119.7(4) . .
C7 C8 C9 121.0(4) . .
C12 O5 Zn1 132.8(3) . 3_545
C4 N8 H6 120.0 . .
C4 N8 H5 120.0 . .
H6 N8 H5 120.0 . .
N2 C1 N1 113.1(4) . .
N2 C1 H1 123.5 . .
N1 C1 H1 123.5 . .
C17 C19 C20 120.8(4) . .
C17 C19 H11 119.6 . .
C20 C19 H11 119.6 . .
O10 C18 O9 125.4(5) . .
O10 C18 C17 119.6(5) . .
O9 C18 C17 115.1(4) . .
C9 O4 Zn4 127.1(3) . 3
C18 O9 Zn4 133.5(3) . 7_546
O12 C21 O11 120.5(4) . .
O12 C21 C20 121.5(4) . .
O11 C21 C20 117.9(4) . .
O12 C21 Zn2 72.4(2) . 5_556
O11 C21 Zn2 48.9(2) . 5_556
C20 C21 Zn2 162.0(4) . 5_556
C19 C20 C22 119.0(4) . .
C19 C20 C21 121.6(4) . .
C22 C20 C21 119.4(4) . .
C21 O11 Zn2 102.5(3) . 5_556
Zn2 O2W H2B 108.5 . .
Zn2 O2W H2A 111.0 . .
H2B O2W H2A 105.5 . .
Zn1 O1W H1B 110.5 . .
Zn1 O1W H1A 129.7 . .
H1B O1W H1A 107.3 . .
Zn4 O3W H3A 121.3 . .
Zn4 O3W H3B 102.7 . .
H3A O3W H3B 105.6 . .

loop_
_geom_bond_atom_site_label_1
_geom_bond_atom_site_label_2
_geom_bond_distance
_geom_bond_site_symmetry_2
Zn3 O1 1.984(3) .
Zn3 N2 1.998(4) .
Zn3 N5 2.000(4) .
Zn3 O7 2.075(4) .
Zn2 N6 1.991(4) .
Zn2 N3 1.999(4) .
Zn2 O11 2.002(3) 5_556
Zn2 O2W 2.005(2) .
Zn2 C21 2.594(5) 5_556
Zn1 O5 1.918(3) 3_455
Zn1 O8 1.940(3) 7_556
Zn1 N1 1.979(3) .
Zn1 O1W 2.0023(19) .
Zn4 O4 1.910(3) 3_445
Zn4 O9 1.920(3) 7_546
Zn4 N7 1.977(4) .
Zn4 O3W 2.0090(19) .
N3 C2 1.332(5) .
N3 N2 1.396(5) .
N1 C2 1.350(5) .
N1 C1 1.353(5) .
N2 C1 1.305(5) .
N4 C2 1.340(6) .
N4 H3 0.8600 .
N4 H2 0.8600 .
C5 O2 1.254(5) .
C5 O1 1.264(5) .
C5 C6 1.490(6) .
C6 C7 1.387(6) .
C6 C13 1.398(6) .
C11 C10 1.392(6) .
C11 C13 1.395(6) .
C11 C12 1.510(6) .
C13 H9 0.9300 .
C10 C8 1.388(6) .
C10 H8 0.9300 .
C7 C8 1.388(6) .
C7 H7 0.9300 .
N7 C3 1.343(6) .
N7 C4 1.352(5) .
N6 C3 1.312(6) .
N6 N5 1.390(5) .
N5 C4 1.328(5) .
C4 N8 1.335(6) .
C3 H4 0.9300 .
O7 C14 1.273(5) .
C14 O8 1.253(5) .
C14 C15 1.491(6) .
C15 C22 1.381(6) .
C15 C16 1.406(6) .
C22 C20 1.407(6) .
C22 H12 0.9300 .
C16 C17 1.394(6) .
C16 H10 0.9300 .
C17 C19 1.392(6) .
C17 C18 1.512(6) .
C12 O6 1.235(5) .
C12 O5 1.276(5) .
O8 Zn1 1.940(3) 7_556
C9 O3 1.231(5) .
C9 O4 1.262(6) .
C9 C8 1.506(6) .
O5 Zn1 1.918(3) 3_545
N8 H6 0.8600 .
N8 H5 0.8600 .
C1 H1 0.9300 .
C19 C20 1.392(6) .
C19 H11 0.9300 .
C18 O10 1.227(6) .
C18 O9 1.264(6) .
O4 Zn4 1.910(3) 3
O9 Zn4 1.920(3) 7_546
C21 O12 1.245(5) .
C21 O11 1.272(6) .
C21 C20 1.494(7) .
C21 Zn2 2.594(5) 5_556
O11 Zn2 2.002(3) 5_556
O2W H2B 0.8483 .
O2W H2A 0.8484 .
O1W H1B 0.8491 .
O1W H1A 0.8601 .
O3W H3A 0.8499 .
O3W H3B 0.8519 .

loop_
_geom_hbond_atom_site_label_D
_geom_hbond_atom_site_label_H
_geom_hbond_atom_site_label_A
_geom_hbond_distance_DH
_geom_hbond_distance_HA
_geom_hbond_distance_DA
_geom_hbond_angle_DHA
_geom_hbond_site_symmetry_A
N8 H6 O1 0.86 2.14 2.921(5) 150.0 .
O2W H2B O12 0.85 1.78 2.620 173.6 .
N8 H5 O10 0.86 2.05 2.890(5) 167.0 7_546
O1W H1B O6 0.85 1.78 2.618(4) 171.6 4
O1W H1A O10 0.86 2.00 2.651(4) 132.2 6
O3W H3A O7 0.85 2.02 2.847(4) 165.4 6
O3W H3B O2 0.85 1.78 2.603(4) 163.3 4_545
